data_2013811
loop_
_publ_author_name
'Kolitsch, Uwe'

_publ_section_title
;
 Cs~2~Cr~4~O~13~: a new structure type among alkali tetrachromates
;
_journal_issue 2
_journal_name_full 'Acta Crystallographica Section C'
_journal_page_first i17
_journal_page_last i19
_journal_paper_doi 10.1107/S0108270103029068
_journal_volume 60
_journal_year 2004
_chemical_formula_iupac 'Cs2 Cr4 O13'
_chemical_formula_structural ' (Cs2 (Cr4 O13))'
_chemical_formula_sum 'Cr4 Cs2 O13'
_chemical_formula_weight 681.82
_chemical_name_common 'cesium tetrachromate'
_chemical_name_systematic ' dicesium tetrachromium(VI) oxide'
_space_group_IT_number 14
_symmetry_cell_setting monoclinic
_symmetry_space_group_name_Hall '-P 2yn'
_symmetry_space_group_name_H-M 'P 1 21/n 1'
_atom_sites_solution_hydrogens none
_atom_sites_solution_primary direct
_atom_sites_solution_secondary difmap
_cell_angle_alpha 90.00
_cell_angle_beta 107.41(3)
_cell_angle_gamma 90.00
_cell_formula_units_Z 4
_cell_length_a 8.021(2)
_cell_length_b 20.457(4)
_cell_length_c 8.739(2)
_cell_measurement_reflns_used 5065
_cell_measurement_temperature 293(2)
_cell_measurement_theta_max 32.577
_cell_measurement_theta_min 2.037
_cell_volume 1368.3(6)
_computing_cell_refinement 'HKL SCALEPACK (Otwinowski & Minor 1997)'
_computing_data_collection 'COLLECT (Nonius, 2003)'
_computing_data_reduction 'HKL DENZO (Otwinowski & Minor, 1997) and SCALEPACK'
_computing_molecular_graphics
; ATOMS (Shape Software, 1999) and ORTEP-3 for Windows (Farrugia, 1997)
_computing_publication_material  'SHELXL97'
;
_computing_structure_refinement 'SHELXL97 (Sheldrick, 1997)'
_computing_structure_solution 'SHELXS97 (Sheldrick, 1997)'
_diffrn_ambient_temperature 293(2)
_diffrn_measured_fraction_theta_full 0.998
_diffrn_measured_fraction_theta_max 0.998
_diffrn_measurement_device_type 'Nonius KappaCCD'
_diffrn_measurement_method '\y and \w scans'
_diffrn_radiation_monochromator graphite
_diffrn_radiation_source 'fine-focus sealed tube'
_diffrn_radiation_type MoK\a
_diffrn_radiation_wavelength 0.71073
_diffrn_reflns_av_R_equivalents 0.0137
_diffrn_reflns_av_sigmaI/netI 0.0204
_diffrn_reflns_limit_h_max 12
_diffrn_reflns_limit_h_min -12
_diffrn_reflns_limit_k_max 30
_diffrn_reflns_limit_k_min -30
_diffrn_reflns_limit_l_max 13
_diffrn_reflns_limit_l_min -13
_diffrn_reflns_number 9739
_diffrn_reflns_theta_full 32.50
_diffrn_reflns_theta_max 32.50
_diffrn_reflns_theta_min 2.84
_diffrn_standards_decay_% 0
_diffrn_standards_interval_time 0
_diffrn_standards_number 0
_exptl_absorpt_coefficient_mu 8.391
_exptl_absorpt_correction_T_max 0.7301
_exptl_absorpt_correction_T_min 0.5533
_exptl_absorpt_correction_type multi-scan
_exptl_absorpt_process_details 'HKL SCALEPACK (Otwinowski & Minor, 1997)'
_exptl_crystal_colour orange-red
_exptl_crystal_density_diffrn 3.310
_exptl_crystal_density_method 'not measured'
_exptl_crystal_description brick-shaped
_exptl_crystal_F_000 1240
_exptl_crystal_size_max 0.08
_exptl_crystal_size_mid 0.04
_exptl_crystal_size_min 0.04
_refine_diff_density_max 0.866
_refine_diff_density_min -0.903
_refine_ls_extinction_coef 0.00175(11)
_refine_ls_extinction_expression Fc^*^=kFc[1+0.001xFc^2^\l^3^/sin(2\q)]^-1/4^
_refine_ls_extinction_method SHELXL97
_refine_ls_goodness_of_fit_ref 1.044
_refine_ls_hydrogen_treatment none
_refine_ls_matrix_type full
_refine_ls_number_parameters 173
_refine_ls_number_reflns 4934
_refine_ls_number_restraints 0
_refine_ls_restrained_S_all 1.044
_refine_ls_R_factor_all 0.0336
_refine_ls_R_factor_gt 0.0243
_refine_ls_shift/su_max 0.001
_refine_ls_shift/su_mean 0.000
_refine_ls_structure_factor_coef Fsqd
_refine_ls_weighting_details 'calc w=1/[\s^2^(Fo^2^)+(0.024P)^2^+1.5P] where P=(Fo^2^+2Fc^2^)/3'
_refine_ls_weighting_scheme calc
_refine_ls_wR_factor_gt 0.0557
_refine_ls_wR_factor_ref 0.0588
_reflns_number_gt 4108
_reflns_number_total 4934
_reflns_threshold_expression I>2\s(I)
_cod_data_source_file iz1038.cif
_cod_data_source_block I
_cod_original_sg_symbol_H-M 'P 21/n'
_cod_database_code 2013811
_cod_database_fobs_code 2013811

loop_
_symmetry_equiv_pos_as_xyz
'x, y, z'
'-x+1/2, y+1/2, -z+1/2'
'-x, -y, -z'
'x-1/2, -y-1/2, z-1/2'

loop_
_atom_site_label
_atom_site_fract_x
_atom_site_fract_y
_atom_site_fract_z
_atom_site_U_iso_or_equiv
_atom_site_adp_type
_atom_site_calc_flag
_atom_site_refinement_flags
_atom_site_occupancy
_atom_site_disorder_assembly
_atom_site_disorder_group
_atom_site_type_symbol
Cs1 0.81125(2) 0.094754(9) 0.40127(2) 0.03585(5) Uani d . 1 . . Cs
Cs2 0.90312(2) 0.234983(10) -0.00807(2) 0.04166(6) Uani d . 1 . . Cs
Cr1 0.92688(5) 0.27421(2) 0.54169(5) 0.02748(8) Uani d . 1 . . Cr
Cr2 0.74627(6) 0.39431(2) 0.30841(5) 0.02998(9) Uani d . 1 . . Cr
Cr3 1.13598(6) 0.44792(2) 0.35930(5) 0.03189(9) Uani d . 1 . . Cr
Cr4 1.25147(6) 0.57747(2) 0.19510(5) 0.03021(9) Uani d . 1 . . Cr
O1 1.0949(3) 0.29568(13) 0.6832(3) 0.0568(7) Uani d . 1 . . O
O2 0.9846(3) 0.24603(12) 0.3939(3) 0.0440(5) Uani d . 1 . . O
O3 0.8135(3) 0.22139(11) 0.6045(3) 0.0460(5) Uani d . 1 . . O
O4 0.7851(3) 0.34524(11) 0.4730(3) 0.0431(5) Uani d . 1 . . O
O5 0.5641(3) 0.42953(13) 0.2766(3) 0.0561(6) Uani d . 1 . . O
O6 0.7431(4) 0.35113(12) 0.1579(3) 0.0539(6) Uani d . 1 . . O
O7 0.9089(3) 0.45408(11) 0.3351(3) 0.0453(5) Uani d . 1 . . O
O8 1.1639(4) 0.40267(13) 0.2237(4) 0.0627(7) Uani d . 1 . . O
O9 1.2271(4) 0.41478(15) 0.5262(3) 0.0670(8) Uani d . 1 . . O
O10 1.2172(3) 0.52385(11) 0.3529(3) 0.0444(5) Uani d . 1 . . O
O11 1.0761(4) 0.61608(18) 0.1168(4) 0.0822(10) Uani d . 1 . . O
O12 1.3091(4) 0.53420(11) 0.0678(3) 0.0528(6) Uani d . 1 . . O
O13 1.4036(4) 0.62830(14) 0.2744(4) 0.0687(9) Uani d . 1 . . O

loop_
_atom_site_aniso_label
_atom_site_aniso_U_11
_atom_site_aniso_U_22
_atom_site_aniso_U_33
_atom_site_aniso_U_12
_atom_site_aniso_U_13
_atom_site_aniso_U_23
Cs1 0.03703(9) 0.03414(9) 0.03837(9) 0.00480(7) 0.01433(7) 0.00699(7)
Cs2 0.03526(10) 0.04826(12) 0.04238(10) 0.00348(7) 0.01302(7) 0.00663(8)
Cr1 0.02869(19) 0.02532(19) 0.02787(18) -0.00160(15) 0.00762(15) -0.00020(15)
Cr2 0.0309(2) 0.0288(2) 0.0288(2) 0.00053(16) 0.00684(16) 0.00341(15)
Cr3 0.0385(2) 0.0279(2) 0.0326(2) -0.00178(17) 0.01571(18) 0.00258(16)
Cr4 0.0304(2) 0.02686(19) 0.0376(2) -0.00192(16) 0.01655(17) 0.00140(16)
O1 0.0509(14) 0.0499(14) 0.0545(14) -0.0056(11) -0.0072(11) -0.0136(11)
O2 0.0435(12) 0.0513(13) 0.0402(11) 0.0064(10) 0.0170(10) -0.0060(10)
O3 0.0539(14) 0.0370(11) 0.0525(13) -0.0066(10) 0.0240(11) 0.0073(10)
O4 0.0603(14) 0.0385(11) 0.0366(10) 0.0184(10) 0.0241(10) 0.0107(9)
O5 0.0346(12) 0.0583(15) 0.0680(17) 0.0120(11) 0.0042(11) 0.0103(13)
O6 0.0864(19) 0.0415(12) 0.0338(11) -0.0094(12) 0.0182(12) -0.0046(9)
O7 0.0412(11) 0.0407(12) 0.0584(14) -0.0069(9) 0.0216(11) -0.0065(10)
O8 0.0710(18) 0.0576(16) 0.0730(18) -0.0066(13) 0.0420(15) -0.0249(13)
O9 0.0753(19) 0.0669(18) 0.0536(15) 0.0059(15) 0.0112(14) 0.0279(13)
O10 0.0605(14) 0.0368(11) 0.0442(12) -0.0112(10) 0.0281(11) -0.0012(9)
O11 0.0545(16) 0.104(2) 0.096(2) 0.0344(17) 0.0343(16) 0.046(2)
O12 0.0829(18) 0.0347(11) 0.0509(13) -0.0011(12) 0.0355(13) -0.0047(10)
O13 0.086(2) 0.0671(17) 0.0704(18) -0.0472(16) 0.0501(16) -0.0294(14)

loop_
_atom_type_symbol
_atom_type_description
_atom_type_scat_dispersion_real
_atom_type_scat_dispersion_imag
_atom_type_scat_source
O O 0.0106 0.0060 'International Tables Vol C Tables 4.2.6.8 and 6.1.1.4'
Cr Cr 0.3209 0.6236 'International Tables Vol C Tables 4.2.6.8 and 6.1.1.4'
Cs Cs -0.3680 2.1192 'International Tables Vol C Tables 4.2.6.8 and 6.1.1.4'

loop_
_geom_angle_atom_site_label_1
_geom_angle_atom_site_label_2
_geom_angle_atom_site_label_3
_geom_angle
_geom_angle_publ_flag
O1 Cr1 O2 110.04(14) yes
O1 Cr1 O3 110.68(14) yes
O2 Cr1 O3 111.20(13) yes
O1 Cr1 O4 109.50(12) yes
O2 Cr1 O4 108.77(11) yes
O3 Cr1 O4 106.58(12) yes
O5 Cr2 O6 108.98(15) yes
O5 Cr2 O4 110.09(13) yes
O6 Cr2 O4 109.09(12) yes
O5 Cr2 O7 108.56(13) yes
O6 Cr2 O7 109.11(12) yes
O4 Cr2 O7 110.98(13) yes
O8 Cr3 O9 108.27(17) yes
O8 Cr3 O10 111.87(13) yes
O9 Cr3 O10 110.43(15) yes
O8 Cr3 O7 108.96(14) yes
O9 Cr3 O7 108.42(15) yes
O10 Cr3 O7 108.82(11) yes
O11 Cr4 O12 112.45(18) yes
O11 Cr4 O13 109.2(2) yes
O12 Cr4 O13 108.73(14) yes
O11 Cr4 O10 107.98(14) yes
O12 Cr4 O10 109.29(11) yes
O13 Cr4 O10 109.16(13) yes
Cr2 O4 Cr1 133.03(12) yes
Cr2 O7 Cr3 131.55(14) yes
Cr3 O10 Cr4 135.66(14) yes

loop_
_geom_bond_atom_site_label_1
_geom_bond_atom_site_label_2
_geom_bond_site_symmetry_2
_geom_bond_distance
_geom_bond_publ_flag
Cs1 O12 4_566 3.015(2) ?
Cs1 O11 2_645 3.095(3) ?
Cs1 O1 4_565 3.112(2) ?
Cs1 O3 . 3.138(2) ?
Cs1 O9 4_565 3.148(3) ?
Cs1 O13 2_745 3.188(3) ?
Cs1 O12 2_745 3.223(3) ?
Cs1 O5 4_666 3.337(3) ?
Cs1 O8 4_566 3.366(3) ?
Cs1 O2 . 3.401(3) ?
Cs1 O7 2_645 3.672(3) ?
Cs1 O6 4_666 3.688(3) ?
Cs2 O13 2_745 3.073(3) ?
Cs2 O11 3_765 3.211(3) ?
Cs2 O2 4_565 3.230(2) ?
Cs2 O6 . 3.242(3) ?
Cs2 O3 1_554 3.256(3) ?
Cs2 O3 4_665 3.265(3) ?
Cs2 O2 . 3.383(2) ?
Cs2 O9 4_565 3.424(3) ?
Cs2 O1 4_565 3.431(3) ?
Cs2 O4 4_665 3.523(3) ?
Cs2 O1 1_554 3.698(3) ?
Cs2 O8 4_565 3.797(3) ?
Cr1 O1 . 1.594(2) yes
Cr1 O2 . 1.604(2) yes
Cr1 O3 . 1.611(2) yes
Cr1 O4 . 1.832(2) yes
Cr2 O5 . 1.577(2) yes
Cr2 O6 . 1.578(2) yes
Cr2 O4 . 1.704(2) yes
Cr2 O7 . 1.752(2) yes
Cr3 O8 . 1.572(2) yes
Cr3 O9 . 1.576(3) yes
Cr3 O10 . 1.692(2) yes
Cr3 O7 . 1.774(2) yes
Cr4 O11 . 1.579(3) yes
Cr4 O12 . 1.595(2) yes
Cr4 O13 . 1.595(3) yes
Cr4 O10 . 1.846(2) yes
